data_2010663
loop_
_publ_author_name
'Abu-Surrah, Adnan S.'
'Klinga, Martti'
'Repo, Timo'
'Leskel\"a, Markku'
'Debaerdemaeker, Tony'
'Rieger, Bernhard'

_publ_section_title
;Inhibition of a palladium(II) catalyst upon formation of a di-\m-chloro
 complex:
 di-\m-chloro-bis[1,2-bis(diphenylphosphino)ethane-<i>P</i>,<i>P</i>']dipalladium(II)
 bis(tetrafluoroborate) bis(deuterochloroform) solvate
;
_journal_issue 2
_journal_name_full 'Acta Crystallographica Section C'
_journal_page_first e44
_journal_page_last e45
_journal_paper_doi 10.1107/S0108270100000639
_journal_volume 56
_journal_year 2000
_chemical_formula_iupac '[Pd2 Cl2 (C26 H24 P2)2] (B1 F4)2, 2C1 D1 Cl3'
_chemical_formula_moiety 'C52 H48 Cl2 P4 Pd2 2+, 2B1 F4 1-, 2C1 D1 Cl3'
_chemical_formula_sum 'C54 H48 B2 Cl8 D2 F8 P4 Pd2'
_chemical_formula_weight 1494.85
_chemical_name_systematic
;
Di-\m-chloro-bis{1,2-bis(diphenylphosphino)ethane}dipalladium(II)
bis(tetrafluoroborate).2CDCl~3~
;
_space_group_IT_number 2
_symmetry_cell_setting triclinic
_symmetry_space_group_name_Hall '-P 1'
_symmetry_space_group_name_H-M 'P -1'
_audit_creation_method SHELX97
_cell_angle_alpha 114.432(13)
_cell_angle_beta 109.881(13)
_cell_angle_gamma 95.870(14)
_cell_formula_units_Z 1
_cell_length_a 10.8680(14)
_cell_length_b 12.5889(16)
_cell_length_c 13.835(2)
_cell_measurement_reflns_used all
_cell_measurement_temperature 293(2)
_cell_measurement_theta_max 25.95
_cell_measurement_theta_min 1.86
_cell_volume 1554.0(5)
_computing_cell_refinement 'IPDS (Stoe & Cie, 1997)'
_computing_data_collection 'IPDS (Stoe & Cie, 1997)'
_computing_data_reduction 'IPDS (Stoe & Cie, 1997)'
_computing_molecular_graphics 'SHELXTL/PC (Sheldrick,1990)'
_computing_publication_material 'SHELX97 (Sheldrick, 1997)'
_computing_structure_refinement 'SHELX97 (Sheldrick, 1997)'
_computing_structure_solution 'XMY93 (Debaerdemaeker, 1993)'
_diffrn_ambient_temperature 293(2)
_diffrn_detector_area_resol_mean .15
_diffrn_measured_fraction_theta_full .925
_diffrn_measured_fraction_theta_max .925
_diffrn_measurement_device_type 'Stoe-IPDS image-plate'
_diffrn_measurement_method oscillation
_diffrn_radiation_monochromator graphite
_diffrn_radiation_source 'fine-focus sealed tube'
_diffrn_radiation_type MoK\a
_diffrn_radiation_wavelength .71073
_diffrn_reflns_av_R_equivalents .0389
_diffrn_reflns_av_sigmaI/netI .0408
_diffrn_reflns_limit_h_max 13
_diffrn_reflns_limit_h_min -13
_diffrn_reflns_limit_k_max 15
_diffrn_reflns_limit_k_min -15
_diffrn_reflns_limit_l_max 17
_diffrn_reflns_limit_l_min -16
_diffrn_reflns_number 18439
_diffrn_reflns_theta_full 25.95
_diffrn_reflns_theta_max 25.95
_diffrn_reflns_theta_min 1.86
_diffrn_standards_number none
_exptl_absorpt_coefficient_mu 1.085
_exptl_absorpt_correction_type none
_exptl_crystal_colour 'Light yellow'
_exptl_crystal_density_diffrn 1.597
_exptl_crystal_density_method 'not measured'
_exptl_crystal_description Prism
_exptl_crystal_F_000 744
_exptl_crystal_size_max .18
_exptl_crystal_size_mid .16
_exptl_crystal_size_min .12
_refine_diff_density_max .93
_refine_diff_density_min -.65
_refine_ls_extinction_method none
_refine_ls_goodness_of_fit_ref 1.001
_refine_ls_hydrogen_treatment constr
_refine_ls_matrix_type full
_refine_ls_number_parameters 352
_refine_ls_number_reflns 5632
_refine_ls_number_restraints 91
_refine_ls_restrained_S_all 1.093
_refine_ls_R_factor_all .056
_refine_ls_R_factor_gt .042
_refine_ls_shift/su_max .002
_refine_ls_shift/su_mean .000
_refine_ls_structure_factor_coef Fsqd
_refine_ls_weighting_details 'w = 1/[\s^2^(Fo^2^)+(0.0750P)^2^] where P = (Fo^2^+2Fc^2^)/3'
_refine_ls_weighting_scheme calc
_refine_ls_wR_factor_ref .114
_reflns_number_gt 4418
_reflns_number_total 5632
_reflns_threshold_expression I>2\s(I)
_cod_data_source_file qa0208.cif
_cod_data_source_block I
_cod_depositor_comments
;
The following automatic conversions were performed:

'_refine_ls_weighting_scheme' value 'calc w =
1/[\s^2^(Fo^2^)+(0.0750P)^2^] where P = (Fo^2^+2Fc^2^)/3' was changed
to 'calc'. New tag '_refine_ls_weighting_details' was created. The
value of the new tag was set to 'w = 1/[\s^2^(Fo^2^)+(0.0750P)^2^]
where P = (Fo^2^+2Fc^2^)/3'.

Automatic conversion script
Id: cif_fix_values 3143 2015-03-26 13:38:13Z robertas 
;
_cod_original_cell_volume 1554.0(4)
_cod_database_code 2010663
_cod_database_fobs_code 2010663

loop_
_symmetry_equiv_pos_as_xyz
'x, y, z'
'-x, -y, -z'

loop_
_atom_site_label
_atom_site_fract_x
_atom_site_fract_y
_atom_site_fract_z
_atom_site_U_iso_or_equiv
_atom_site_adp_type
_atom_site_calc_flag
_atom_site_refinement_flags
_atom_site_occupancy
_atom_site_disorder_assembly
_atom_site_disorder_group
_atom_site_type_symbol
Pd1 -.00135(3) -.04371(3) .10430(3) .03194(12) Uani d . 1 . . Pd
Cl1 -.15194(12) .02277(11) -.01795(11) .0487(3) Uani d . 1 . . Cl
Cl2 .3921(4) .5056(3) .3752(3) .1719(14) Uani d D 1 . . Cl
Cl3 .1256(5) .4964(4) .3536(3) .1820(14) Uani d D 1 . . Cl
Cl4 .1881(5) .2733(3) .2572(3) .2007(18) Uani d DU 1 . . Cl
P1 .12463(12) -.11942(10) .21108(9) .0344(2) Uani d . 1 . . P
P2 -.13868(12) -.05189(10) .19148(10) .0355(3) Uani d . 1 . . P
F1 .8205(7) .6189(5) .2772(5) .144(2) Uani d DU 1 . . F
F2 .6510(7) .6248(7) .3209(6) .181(3) Uani d DU 1 . . F
F3 .8264(9) .6141(6) .4394(6) .182(3) Uani d DU 1 . . F
F4 .8378(6) .7847(3) .4287(4) .1123(16) Uani d DU 1 . . F
C1 .0431(5) -.1442(4) .2999(4) .0441(11) Uani d . 1 . . C
H1A -.0152 -.2282 .2575 .053 Uiso calc R 1 . . H
H1B .1134 -.1317 .3736 .053 Uiso calc R 1 . . H
C2 -.0428(5) -.0559(4) .3260(4) .0435(11) Uani d . 1 . . C
H2A .0165 .0256 .3873 .052 Uiso calc R 1 . . H
H2B -.1056 -.0833 .3532 .052 Uiso calc R 1 . . H
C3 -.2823(5) -.1851(4) .1017(4) .0388(10) Uani d . 1 . . C
C4 -.3162(5) -.2565(4) -.0169(4) .0435(11) Uani d . 1 . . C
H4 -.2593 -.2374 -.0508 .052 Uiso calc R 1 . . H
C5 -.4321(6) -.3552(4) -.0860(5) .0552(13) Uani d . 1 . . C
H5 -.4556 -.4039 -.1679 .066 Uiso calc R 1 . . H
C6 -.5123(6) -.3834(5) -.0387(6) .0719(17) Uani d . 1 . . C
H6 -.5934 -.4509 -.0873 .086 Uiso calc R 1 . . H
C7 -.4777(7) -.3150(7) .0794(7) .085(2) Uani d U 1 . . C
H7 -.5334 -.3368 .1131 .102 Uiso calc R 1 . . H
C8 -.3657(6) -.2173(6) .1482(6) .0686(16) Uani d . 1 . . C
H8 -.3436 -.1697 .2300 .082 Uiso calc R 1 . . H
C9 -.2054(5) .0779(4) .2269(4) .0466(11) Uani d . 1 . . C
C10 -.3335(7) .0703(6) .1565(6) .082(2) Uani d . 1 . . C
H10 -.3923 -.0065 .0907 .098 Uiso calc R 1 . . H
C11 -.3787(9) .1733(7) .1800(7) .111(3) Uani d U 1 . . C
H11 -.4677 .1680 .1290 .133 Uiso calc R 1 . . H
C12 -.2984(10) .2812(7) .2743(7) .105(3) Uani d U 1 . . C
H12 -.3322 .3513 .2913 .126 Uiso calc R 1 . . H
C13 -.1710(9) .2914(6) .3447(7) .094(2) Uani d U 1 . . C
H13 -.1136 .3688 .4103 .113 Uiso calc R 1 . . H
C14 -.1236(7) .1889(5) .3215(6) .0716(17) Uani d . 1 . . C
H14 -.0334 .1957 .3717 .086 Uiso calc R 1 . . H
C15 .2942(5) -.0172(4) .3094(4) .0406(10) Uani d . 1 . . C
C16 .3188(7) .0785(6) .4172(6) .083(2) Uani d U 1 . . C
H16 .2453 .0901 .4404 .100 Uiso calc R 1 . . H
C17 .4479(8) .1571(7) .4913(6) .092(2) Uani d U 1 . . C
H17 .4641 .2216 .5666 .110 Uiso calc R 1 . . H
C18 .5532(7) .1440(6) .4587(6) .0776(18) Uani d U 1 . . C
H18 .6426 .2003 .5096 .093 Uiso calc R 1 . . H
C19 .5301(8) .0518(8) .3548(7) .103(3) Uani d U 1 . . C
H19 .6038 .0421 .3316 .124 Uiso calc R 1 . . H
C20 .4021(7) -.0295(6) .2804(6) .085(2) Uani d U 1 . . C
H20 .3887 -.0957 .2070 .102 Uiso calc R 1 . . H
C21 .1448(4) -.2647(4) .1247(4) .0366(9) Uani d . 1 . . C
C22 .1922(6) -.3337(5) .1783(5) .0586(14) Uani d . 1 . . C
H22 .2131 -.3050 .2597 .070 Uiso calc R 1 . . H
C23 .2088(7) -.4453(5) .1120(6) .0675(16) Uani d . 1 . . C
H23 .2407 -.4938 .1482 .081 Uiso calc R 1 . . H
C24 .1808(5) -.4864(4) -.0022(5) .0527(12) Uani d . 1 . . C
H24 .1949 -.5626 -.0459 .063 Uiso calc R 1 . . H
C25 .1331(6) -.4205(5) -.0552(5) .0635(15) Uani d . 1 . . C
H25 .1118 -.4510 -.1368 .076 Uiso calc R 1 . . H
C26 .1145(6) -.3085(5) .0079(4) .0544(13) Uani d . 1 . . C
H26 .0806 -.2622 -.0303 .065 Uiso calc R 1 . . H
C27 .2528(8) .4204(7) .3752(6) .127(3) Uani d D 1 . . C
D27 .2777 .4190 .4496 .152 Uiso calc R 1 . . H
B1 .7886(8) .6625(5) .3674(5) .072(2) Uani d D 1 . . B

loop_
_atom_site_aniso_label
_atom_site_aniso_U_11
_atom_site_aniso_U_22
_atom_site_aniso_U_33
_atom_site_aniso_U_12
_atom_site_aniso_U_13
_atom_site_aniso_U_23
Pd1 .0364(2) .03210(17) .03539(18) .01186(14) .01681(15) .02139(14)
Cl1 .0461(7) .0700(7) .0639(7) .0298(6) .0317(6) .0518(7)
Cl2 .164(3) .175(3) .131(2) -.016(3) .011(2) .088(2)
Cl3 .220(4) .220(4) .148(3) .081(3) .091(3) .110(3)
Cl4 .335(5) .1004(18) .138(2) .004(2) .125(3) .0258(17)
P1 .0378(7) .0334(5) .0348(5) .0111(5) .0134(5) .0202(5)
P2 .0405(7) .0333(5) .0373(6) .0118(5) .0202(5) .0176(5)
F1 .194(6) .109(3) .112(4) .027(4) .100(4) .014(3)
F2 .139(6) .161(6) .159(5) -.009(5) .069(5) .011(4)
F3 .227(5) .166(4) .165(4) .021(3) .057(4) .119(4)
F4 .171(5) .057(2) .094(3) .009(3) .071(3) .018(2)
C1 .047(3) .052(3) .046(3) .016(2) .020(2) .034(2)
C2 .050(3) .048(2) .035(2) .010(2) .020(2) .022(2)
C3 .039(3) .036(2) .051(3) .017(2) .024(2) .024(2)
C4 .044(3) .036(2) .052(3) .013(2) .022(2) .021(2)
C5 .051(3) .042(3) .056(3) .015(3) .013(3) .016(2)
C6 .046(4) .051(3) .096(5) -.002(3) .016(4) .031(3)
C7 .067(5) .093(5) .083(5) -.013(4) .032(4) .040(4)
C8 .057(4) .074(4) .063(3) -.005(3) .030(3) .024(3)
C9 .061(3) .040(2) .050(3) .022(2) .034(3) .021(2)
C10 .088(5) .060(3) .071(4) .044(4) .013(4) .021(3)
C11 .116(6) .083(4) .107(5) .066(5) .020(4) .035(4)
C12 .129(6) .068(4) .103(5) .061(4) .040(5) .029(4)
C13 .115(6) .047(3) .097(5) .027(4) .041(4) .015(3)
C14 .073(4) .042(3) .077(4) .020(3) .029(3) .010(3)
C15 .042(3) .035(2) .038(2) .009(2) .011(2) .0174(19)
C16 .053(4) .065(4) .077(4) .007(3) .022(3) -.006(3)
C17 .078(5) .071(4) .075(4) .003(4) .029(4) -.004(3)
C18 .053(4) .072(4) .071(4) -.002(3) .012(3) .018(3)
C19 .066(5) .111(5) .098(5) .007(4) .046(4) .014(4)
C20 .054(4) .080(4) .071(4) -.007(4) .032(3) -.006(3)
C21 .037(3) .0283(19) .043(2) .0095(19) .013(2) .0183(18)
C22 .081(4) .058(3) .060(3) .041(3) .034(3) .039(3)
C23 .082(4) .052(3) .095(4) .039(3) .045(4) .047(3)
C24 .050(3) .035(2) .068(3) .014(2) .026(3) .018(2)
C25 .074(4) .054(3) .049(3) .025(3) .022(3) .013(2)
C26 .068(4) .046(3) .044(3) .021(3) .018(3) .020(2)
C27 .156(10) .152(9) .070(5) .032(8) .039(6) .060(6)
B1 .091(6) .056(4) .047(4) -.003(4) .021(4) .016(3)

loop_
_atom_type_symbol
_atom_type_description
_atom_type_scat_dispersion_real
_atom_type_scat_dispersion_imag
_atom_type_scat_source
C C .0033 .0016 'International Tables Vol C Tables 4.2.6.8 and 6.1.1.4'
H H .0000 .0000 'International Tables Vol C Tables 4.2.6.8 and 6.1.1.4'
B B .0013 .0007 'International Tables Vol C Tables 4.2.6.8 and 6.1.1.4'
Cl Cl .1484 .1585 'International Tables Vol C Tables 4.2.6.8 and 6.1.1.4'
F F .0171 .0103 'International Tables Vol C Tables 4.2.6.8 and 6.1.1.4'
P P .1023 .0942 'International Tables Vol C Tables 4.2.6.8 and 6.1.1.4'
Pd Pd -.9988 1.0072 'International Tables Vol C Tables 4.2.6.8 and 6.1.1.4'

loop_
_geom_angle_atom_site_label_1
_geom_angle_atom_site_label_2
_geom_angle_atom_site_label_3
_geom_angle_site_symmetry_1
_geom_angle_site_symmetry_3
_geom_angle
_geom_angle_publ_flag
P2 Pd1 P1 . . 85.05(4) y
P2 Pd1 Cl1 . 2 176.76(4) y
P1 Pd1 Cl1 . 2 95.55(4) y
P2 Pd1 Cl1 . . 92.66(4) y
P1 Pd1 Cl1 . . 175.30(5) y
Cl1 Pd1 Cl1 2 . 86.96(4) y
Pd1 Cl1 Pd1 2 . 93.04(4) ?
C15 P1 C21 . . 106.8(2) ?
C15 P1 C1 . . 108.0(2) ?
C21 P1 C1 . . 106.1(2) ?
C15 P1 Pd1 . . 111.70(14) ?
C21 P1 Pd1 . . 114.00(14) ?
C1 P1 Pd1 . . 109.91(15) ?
C3 P2 C9 . . 107.0(2) ?
C3 P2 C2 . . 107.6(2) ?
C9 P2 C2 . . 108.9(2) ?
C3 P2 Pd1 . . 112.39(14) ?
C9 P2 Pd1 . . 111.83(16) ?
C2 P2 Pd1 . . 108.92(16) ?
C2 C1 P1 . . 110.2(3) ?
C1 C2 P2 . . 108.1(3) ?
C4 C3 C8 . . 118.3(5) ?
C4 C3 P2 . . 121.0(3) ?
C8 C3 P2 . . 120.6(4) ?
C5 C4 C3 . . 120.0(5) ?
C6 C5 C4 . . 120.4(5) ?
C5 C6 C7 . . 120.0(6) ?
C8 C7 C6 . . 120.5(6) ?
C7 C8 C3 . . 120.8(6) ?
C10 C9 C14 . . 118.8(5) ?
C10 C9 P2 . . 121.0(4) ?
C14 C9 P2 . . 120.0(4) ?
C9 C10 C11 . . 120.1(6) ?
C12 C11 C10 . . 120.5(7) ?
C13 C12 C11 . . 120.6(6) ?
C12 C13 C14 . . 119.6(7) ?
C9 C14 C13 . . 120.4(6) ?
C20 C15 C16 . . 117.4(5) ?
C20 C15 P1 . . 121.8(4) ?
C16 C15 P1 . . 120.7(4) ?
C17 C16 C15 . . 120.5(6) ?
C18 C17 C16 . . 120.6(6) ?
C19 C18 C17 . . 119.1(7) ?
C18 C19 C20 . . 121.2(7) ?
C15 C20 C19 . . 121.1(6) ?
C26 C21 C22 . . 119.3(4) ?
C26 C21 P1 . . 121.8(3) ?
C22 C21 P1 . . 118.9(3) ?
C21 C22 C23 . . 118.9(5) ?
C24 C23 C22 . . 121.2(5) ?
C23 C24 C25 . . 120.2(4) ?
C24 C25 C26 . . 120.5(5) ?
C21 C26 C25 . . 119.9(5) ?
Cl4 C27 Cl2 . . 111.4(5) ?
Cl4 C27 Cl3 . . 107.4(5) ?
Cl2 C27 Cl3 . . 104.4(5) ?
F1 B1 F3 . . 115.0(7) ?
F1 B1 F4 . . 110.6(5) ?
F3 B1 F4 . . 110.2(6) ?
F1 B1 F2 . . 105.4(6) ?
F3 B1 F2 . . 103.1(7) ?
F4 B1 F2 . . 112.3(7) ?

loop_
_geom_bond_atom_site_label_1
_geom_bond_atom_site_label_2
_geom_bond_site_symmetry_2
_geom_bond_distance
_geom_bond_publ_flag
Pd1 P2 . 2.2335(11) y
Pd1 P1 . 2.2407(11) y
Pd1 Cl1 2 2.4077(11) y
Pd1 Cl1 . 2.4100(11) y
Cl1 Pd1 2 2.4077(11) ?
Cl2 C27 . 1.764(8) ?
Cl3 C27 . 1.772(8) ?
Cl4 C27 . 1.744(7) ?
P1 C15 . 1.806(5) ?
P1 C21 . 1.810(4) ?
P1 C1 . 1.842(4) ?
P2 C3 . 1.793(5) ?
P2 C9 . 1.804(4) ?
P2 C2 . 1.822(5) ?
F1 B1 . 1.322(7) ?
F2 B1 . 1.350(8) ?
F3 B1 . 1.344(7) ?
F4 B1 . 1.348(6) ?
C1 C2 . 1.533(6) ?
C3 C4 . 1.391(6) ?
C3 C8 . 1.391(7) ?
C4 C5 . 1.387(7) ?
C5 C6 . 1.352(9) ?
C6 C7 . 1.380(10) ?
C7 C8 . 1.356(9) ?
C9 C10 . 1.368(8) ?
C9 C14 . 1.378(8) ?
C10 C11 . 1.384(8) ?
C11 C12 . 1.351(11) ?
C12 C13 . 1.351(11) ?
C13 C14 . 1.393(8) ?
C15 C20 . 1.366(8) ?
C15 C16 . 1.388(7) ?
C16 C17 . 1.377(10) ?
C17 C18 . 1.367(10) ?
C18 C19 . 1.338(10) ?
C19 C20 . 1.380(10) ?
C21 C26 . 1.373(6) ?
C21 C22 . 1.391(6) ?
C22 C23 . 1.395(7) ?
C23 C24 . 1.349(8) ?
C24 C25 . 1.351(8) ?
C25 C26 . 1.397(7) ?
